data_4038506
loop_
_publ_author_name
'Ghosh, Koushik'
'Ghosh, Arghadip'
'Mukherjee, Kallol'
'Rit, Raja K.'
'Sahoo, Akhila K.'

_publ_section_title
;
 Sulfoximine-Assisted Unsymmetrical Twofold C-H Functionalization of
 Arenes.
;
_journal_issue 13
_journal_name_full 'The Journal of organic chemistry'
_journal_page_first 8618
_journal_page_last 8626
_journal_paper_doi 10.1021/acs.joc.0c01010
_journal_volume 85
_journal_year 2020
_chemical_formula_moiety 'C18 H15 N O3'
_chemical_formula_sum 'C18 H15 N O3'
_chemical_formula_weight 293.31
_space_group_crystal_system triclinic
_space_group_IT_number 2
_space_group_name_Hall '-P 1'
_space_group_name_H-M_alt 'P -1'
_atom_sites_solution_hydrogens geom
_audit_creation_date 2019-11-16
_audit_creation_method
;
Olex2 1.3-ac4
(compiled 2018.12.18 svn.r3554 for Rigaku Oxford Diffraction, GUI svn.r1)
;
_cell_angle_alpha 70.157(2)
_cell_angle_beta 73.487(2)
_cell_angle_gamma 68.453(2)
_cell_formula_units_Z 2
_cell_length_a 8.8161(4)
_cell_length_b 9.5583(5)
_cell_length_c 9.7852(4)
_cell_measurement_reflns_used 9981
_cell_measurement_temperature 298(2)
_cell_measurement_theta_max 26.37
_cell_measurement_theta_min 2.25
_cell_volume 709.31(6)
_computing_cell_refinement 'SAINT v8.37A (Bruker, 2015)'
_computing_data_reduction 'SAINT v8.37A (Bruker, 2015)'
_computing_molecular_graphics 'Olex2 (Dolomanov et al., 2009)'
_computing_publication_material 'Olex2 (Dolomanov et al., 2009)'
_computing_structure_refinement 'ShelXL (Sheldrick, 2015)'
_computing_structure_solution 'SHELXT 2014/5 (Sheldrick, 2014)'
_diffrn_ambient_temperature 298.51
_diffrn_measured_fraction_theta_full 0.995
_diffrn_measured_fraction_theta_max 0.995
_diffrn_measurement_device_type 'Bruker APEX-II CCD'
_diffrn_measurement_method '\f and \w scans'
_diffrn_radiation_type MoK\a
_diffrn_radiation_wavelength 0.71073
_diffrn_reflns_av_R_equivalents 0.0273
_diffrn_reflns_av_unetI/netI 0.0133
_diffrn_reflns_Laue_measured_fraction_full 0.995
_diffrn_reflns_Laue_measured_fraction_max 0.995
_diffrn_reflns_limit_h_max 10
_diffrn_reflns_limit_h_min -10
_diffrn_reflns_limit_k_max 11
_diffrn_reflns_limit_k_min -11
_diffrn_reflns_limit_l_max 11
_diffrn_reflns_limit_l_min -11
_diffrn_reflns_number 22175
_diffrn_reflns_point_group_measured_fraction_full 0.995
_diffrn_reflns_point_group_measured_fraction_max 0.995
_diffrn_reflns_theta_full 25.023
_diffrn_reflns_theta_max 25.023
_diffrn_reflns_theta_min 2.250
_diffrn_standards_number 0
_exptl_absorpt_coefficient_mu 0.094
_exptl_absorpt_correction_T_max 0.7454
_exptl_absorpt_correction_T_min 0.7172
_exptl_absorpt_correction_type multi-scan
_exptl_absorpt_process_details
'SADABS-2014/5 (Bruker,2014/5) was used for absorption correction. wR2(int) was 0.1161 before and 0.0451 after correction. The Ratio of minimum to maximum transmission is 0.9622. The \l/2 correction factor is 0.00150.'
_exptl_crystal_colour colourless
_exptl_crystal_colour_primary colourless
_exptl_crystal_density_diffrn 1.373
_exptl_crystal_description block
_exptl_crystal_F_000 308
_exptl_crystal_size_max 0.2
_exptl_crystal_size_mid 0.15
_exptl_crystal_size_min 0.1
_refine_diff_density_max 0.220
_refine_diff_density_min -0.185
_refine_diff_density_rms 0.037
_refine_ls_extinction_method none
_refine_ls_goodness_of_fit_ref 1.040
_refine_ls_hydrogen_treatment constr
_refine_ls_matrix_type full
_refine_ls_number_parameters 201
_refine_ls_number_reflns 2506
_refine_ls_number_restraints 0
_refine_ls_restrained_S_all 1.040
_refine_ls_R_factor_all 0.0443
_refine_ls_R_factor_gt 0.0406
_refine_ls_shift/su_max 0.000
_refine_ls_shift/su_mean 0.000
_refine_ls_structure_factor_coef Fsqd
_refine_ls_weighting_details 'w=1/[\s^2^(Fo^2^)+(0.0628P)^2^+0.2266P] where P=(Fo^2^+2Fc^2^)/3'
_refine_ls_weighting_scheme calc
_refine_ls_wR_factor_gt 0.1110
_refine_ls_wR_factor_ref 0.1140
_reflns_Friedel_coverage 0.000
_reflns_number_gt 2283
_reflns_number_total 2506
_reflns_threshold_expression 'I > 2\s(I)'
_cod_data_source_file jo0c01010_si_002.cif
_cod_data_source_block aks112a_0m_a
_cod_depositor_comments 'Adding full bibliography for 4038505--4038506.cif.'
_cod_database_code 4038506
_shelx_shelxl_version_number 2018/3
_shelx_space_group_comment
;
The symmetry employed for this shelxl refinement is uniquely defined
by the following loop, which should always be used as a source of
symmetry information in preference to the above space-group names.
They are only intended as comments.
;
_shelx_estimated_absorpt_t_max 0.991
_shelx_estimated_absorpt_t_min 0.981
_olex2_refinement_description
;
1. Fixed Uiso
 At 1.2 times of:
  All C(H) groups, All C(H,H) groups
 At 1.5 times of:
  All C(H,H,H) groups
2.a Ternary CH refined with riding coordinates:
 C00H(H00H)
2.b Secondary CH2 refined with riding coordinates:
 C00L(H00K,H00L)
2.c Aromatic/amide H refined with riding coordinates:
 C00A(H00A), C00C(H00C), C00D(H00D), C00E(H00E), C00I(H00I), C00J(H00J)
2.d Idealised Me refined as rotating group:
 C00K(H00B,H00F,H00G), C00M(H00M,H00N,H00O)
;
_olex2_submission_special_instructions 'No special instructions were received'

loop_
_space_group_symop_operation_xyz
'x, y, z'
'-x, -y, -z'

loop_
_atom_site_label
_atom_site_type_symbol
_atom_site_fract_x
_atom_site_fract_y
_atom_site_fract_z
_atom_site_U_iso_or_equiv
_atom_site_adp_type
_atom_site_occupancy
_atom_site_site_symmetry_order
_atom_site_calc_flag
_atom_site_refinement_flags_posn
_atom_site_refinement_flags_adp
_atom_site_refinement_flags_occupancy
_atom_site_disorder_assembly
_atom_site_disorder_group
O001 O 0.57351(13) 0.63575(13) 0.61570(12) 0.0458(3) Uani 1 1 d . . . . .
O002 O 0.97579(16) 0.28422(14) 0.87908(14) 0.0555(3) Uani 1 1 d . . . . .
O003 O 0.40145(15) 0.86315(15) 1.09103(13) 0.0552(3) Uani 1 1 d . . . . .
N004 N 0.78904(15) 0.43579(14) 0.71980(13) 0.0352(3) Uani 1 1 d . . . . .
C005 C 0.85457(18) 0.35474(16) 0.60682(16) 0.0338(3) Uani 1 1 d . . . . .
C006 C 0.62803(17) 0.61589(16) 0.85294(15) 0.0330(3) Uani 1 1 d . . . . .
C007 C 0.65139(17) 0.57099(16) 0.71498(16) 0.0337(3) Uani 1 1 d . . . . .
C008 C 0.51097(18) 0.73560(17) 0.90782(16) 0.0353(3) Uani 1 1 d . . . . .
C009 C 0.98517(19) 0.19636(17) 0.38558(16) 0.0388(4) Uani 1 1 d . . . . .
C00A C 1.08755(19) 0.22215(18) 0.45255(18) 0.0410(4) Uani 1 1 d . . . . .
H00A H 1.201876 0.184608 0.424044 0.049 Uiso 1 1 calc R . . . .
C00B C 0.75232(19) 0.51100(17) 0.93068(16) 0.0368(3) Uani 1 1 d . . . . .
C00C C 1.02501(18) 0.30209(17) 0.56066(17) 0.0391(4) Uani 1 1 d . . . . .
H00C H 1.096457 0.320381 0.602014 0.047 Uiso 1 1 calc R . . . .
C00D C 0.74960(18) 0.32816(18) 0.54313(17) 0.0400(4) Uani 1 1 d . . . . .
H00D H 0.635399 0.362169 0.574378 0.048 Uiso 1 1 calc R . . . .
C00E C 0.81476(19) 0.25106(19) 0.43311(17) 0.0428(4) Uani 1 1 d . . . . .
H00E H 0.743182 0.235341 0.389831 0.051 Uiso 1 1 calc R . . . .
C00F C 0.5229(2) 0.74380(19) 1.04422(17) 0.0410(4) Uani 1 1 d . . . . .
C00G C 0.85695(19) 0.39470(17) 0.84772(17) 0.0380(3) Uani 1 1 d . . . . .
C00H C 0.36653(19) 0.86873(19) 0.85263(19) 0.0443(4) Uani 1 1 d . . . . .
H00H H 0.286966 0.828183 0.837656 0.053 Uiso 1 1 calc R . . . .
C00I C 0.7637(2) 0.5223(2) 1.06454(18) 0.0449(4) Uani 1 1 d . . . . .
H00I H 0.848539 0.451900 1.114334 0.054 Uiso 1 1 calc R . . . .
C00J C 0.6460(2) 0.6409(2) 1.12301(18) 0.0481(4) Uani 1 1 d . . . . .
H00J H 0.649675 0.650888 1.213180 0.058 Uiso 1 1 calc R . . . .
C00K C 1.0564(2) 0.1122(2) 0.26568(19) 0.0524(4) Uani 1 1 d . . . . .
H00B H 1.047219 0.186518 0.171127 0.079 Uiso 1 1 calc GR . . . .
H00F H 0.996227 0.040899 0.280281 0.079 Uiso 1 1 calc GR . . . .
H00G H 1.171018 0.055404 0.269238 0.079 Uiso 1 1 calc GR . . . .
C00L C 0.2911(2) 0.9418(2) 0.9848(2) 0.0499(4) Uani 1 1 d . . . . .
H00K H 0.279836 1.052432 0.951922 0.060 Uiso 1 1 calc R . . . .
H00L H 0.182089 0.929000 1.029539 0.060 Uiso 1 1 calc R . . . .
C00M C 0.4182(3) 0.9831(2) 0.7115(2) 0.0676(6) Uani 1 1 d . . . . .
H00M H 0.498718 1.019943 0.725921 0.101 Uiso 1 1 calc GR . . . .
H00N H 0.322918 1.069685 0.685998 0.101 Uiso 1 1 calc GR . . . .
H00O H 0.465840 0.932154 0.633148 0.101 Uiso 1 1 calc GR . . . .

loop_
_atom_site_aniso_label
_atom_site_aniso_U_11
_atom_site_aniso_U_22
_atom_site_aniso_U_33
_atom_site_aniso_U_23
_atom_site_aniso_U_13
_atom_site_aniso_U_12
O001 0.0407(6) 0.0488(6) 0.0479(7) -0.0226(5) -0.0183(5) 0.0033(5)
O002 0.0551(7) 0.0468(7) 0.0551(7) -0.0154(6) -0.0249(6) 0.0083(6)
O003 0.0556(7) 0.0621(8) 0.0486(7) -0.0338(6) -0.0034(6) -0.0052(6)
N004 0.0335(6) 0.0339(6) 0.0377(7) -0.0147(5) -0.0086(5) -0.0031(5)
C005 0.0325(7) 0.0298(7) 0.0360(7) -0.0107(6) -0.0055(6) -0.0046(6)
C006 0.0328(7) 0.0332(7) 0.0333(7) -0.0098(6) -0.0046(6) -0.0106(6)
C007 0.0294(7) 0.0343(7) 0.0382(8) -0.0142(6) -0.0057(6) -0.0067(6)
C008 0.0339(7) 0.0377(8) 0.0367(8) -0.0140(6) -0.0029(6) -0.0122(6)
C009 0.0413(8) 0.0334(7) 0.0335(7) -0.0094(6) -0.0047(6) -0.0032(6)
C00A 0.0307(7) 0.0382(8) 0.0457(9) -0.0138(7) -0.0007(6) -0.0033(6)
C00B 0.0396(8) 0.0346(7) 0.0356(8) -0.0085(6) -0.0075(6) -0.0105(6)
C00C 0.0327(8) 0.0367(8) 0.0480(9) -0.0145(7) -0.0085(6) -0.0065(6)
C00D 0.0288(7) 0.0474(9) 0.0431(8) -0.0199(7) -0.0048(6) -0.0048(6)
C00E 0.0379(8) 0.0500(9) 0.0427(8) -0.0205(7) -0.0111(7) -0.0054(7)
C00F 0.0436(8) 0.0438(8) 0.0388(8) -0.0192(7) 0.0006(7) -0.0153(7)
C00G 0.0380(8) 0.0348(8) 0.0394(8) -0.0089(6) -0.0111(6) -0.0068(6)
C00H 0.0343(8) 0.0487(9) 0.0522(9) -0.0271(8) -0.0080(7) -0.0025(7)
C00I 0.0515(9) 0.0457(9) 0.0376(8) -0.0082(7) -0.0152(7) -0.0118(7)
C00J 0.0593(10) 0.0549(10) 0.0343(8) -0.0165(7) -0.0090(7) -0.0173(8)
C00K 0.0545(10) 0.0515(10) 0.0429(9) -0.0216(8) -0.0056(8) -0.0006(8)
C00L 0.0433(9) 0.0513(10) 0.0554(10) -0.0283(8) -0.0020(8) -0.0070(8)
C00M 0.0703(13) 0.0548(11) 0.0503(11) -0.0138(9) -0.0147(9) 0.0147(10)

loop_
_atom_type_symbol
_atom_type_description
_atom_type_scat_dispersion_real
_atom_type_scat_dispersion_imag
_atom_type_scat_source
C C 0.0033 0.0016 'International Tables Vol C Tables 4.2.6.8 and 6.1.1.4'
H H 0.0000 0.0000 'International Tables Vol C Tables 4.2.6.8 and 6.1.1.4'
N N 0.0061 0.0033 'International Tables Vol C Tables 4.2.6.8 and 6.1.1.4'
O O 0.0106 0.0060 'International Tables Vol C Tables 4.2.6.8 and 6.1.1.4'

loop_
_geom_angle_atom_site_label_1
_geom_angle_atom_site_label_2
_geom_angle_atom_site_label_3
_geom_angle
_geom_angle_site_symmetry_1
_geom_angle_site_symmetry_3
_geom_angle_publ_flag
C00F O003 C00L 108.55(12) . . ?
C007 N004 C005 124.10(12) . . ?
C007 N004 C00G 111.15(12) . . ?
C00G N004 C005 124.72(12) . . ?
C00C C005 N004 119.71(13) . . ?
C00D C005 N004 120.60(13) . . ?
C00D C005 C00C 119.69(14) . . ?
C008 C006 C007 131.31(13) . . ?
C008 C006 C00B 120.50(13) . . ?
C00B C006 C007 108.20(13) . . ?
O001 C007 N004 125.42(13) . . ?
O001 C007 C006 128.68(13) . . ?
N004 C007 C006 105.88(12) . . ?
C006 C008 C00F 116.84(14) . . ?
C006 C008 C00H 134.32(14) . . ?
C00F C008 C00H 108.83(13) . . ?
C00A C009 C00E 117.54(14) . . ?
C00A C009 C00K 120.95(14) . . ?
C00E C009 C00K 121.51(15) . . ?
C009 C00A H00A 119.0 . . ?
C009 C00A C00C 122.00(14) . . ?
C00C C00A H00A 119.0 . . ?
C006 C00B C00G 108.65(13) . . ?
C00I C00B C006 121.86(14) . . ?
C00I C00B C00G 129.48(14) . . ?
C005 C00C H00C 120.3 . . ?
C00A C00C C005 119.37(15) . . ?
C00A C00C H00C 120.3 . . ?
C005 C00D H00D 120.0 . . ?
C00E C00D C005 119.90(14) . . ?
C00E C00D H00D 120.0 . . ?
C009 C00E H00E 119.3 . . ?
C00D C00E C009 121.47(15) . . ?
C00D C00E H00E 119.3 . . ?
O003 C00F C008 112.92(15) . . ?
O003 C00F C00J 123.57(14) . . ?
C00J C00F C008 123.51(15) . . ?
O002 C00G N004 124.97(14) . . ?
O002 C00G C00B 128.92(14) . . ?
N004 C00G C00B 106.10(12) . . ?
C008 C00H H00H 109.9 . . ?
C008 C00H C00L 101.52(13) . . ?
C008 C00H C00M 113.01(14) . . ?
C00L C00H H00H 109.9 . . ?
C00M C00H H00H 109.9 . . ?
C00M C00H C00L 112.48(15) . . ?
C00B C00I H00I 120.6 . . ?
C00B C00I C00J 118.71(15) . . ?
C00J C00I H00I 120.6 . . ?
C00F C00J C00I 118.56(14) . . ?
C00F C00J H00J 120.7 . . ?
C00I C00J H00J 120.7 . . ?
C009 C00K H00B 109.5 . . ?
C009 C00K H00F 109.5 . . ?
C009 C00K H00G 109.5 . . ?
H00B C00K H00F 109.5 . . ?
H00B C00K H00G 109.5 . . ?
H00F C00K H00G 109.5 . . ?
O003 C00L C00H 107.75(13) . . ?
O003 C00L H00K 110.2 . . ?
O003 C00L H00L 110.2 . . ?
C00H C00L H00K 110.2 . . ?
C00H C00L H00L 110.2 . . ?
H00K C00L H00L 108.5 . . ?
C00H C00M H00M 109.5 . . ?
C00H C00M H00N 109.5 . . ?
C00H C00M H00O 109.5 . . ?
H00M C00M H00N 109.5 . . ?
H00M C00M H00O 109.5 . . ?
H00N C00M H00O 109.5 . . ?

loop_
_geom_bond_atom_site_label_1
_geom_bond_atom_site_label_2
_geom_bond_distance
_geom_bond_site_symmetry_2
_geom_bond_publ_flag
O001 C007 1.2071(18) . ?
O002 C00G 1.2071(19) . ?
O003 C00F 1.3551(19) . ?
O003 C00L 1.449(2) . ?
N004 C005 1.4304(19) . ?
N004 C007 1.4085(18) . ?
N004 C00G 1.4139(19) . ?
C005 C00C 1.389(2) . ?
C005 C00D 1.385(2) . ?
C006 C007 1.4897(19) . ?
C006 C008 1.377(2) . ?
C006 C00B 1.391(2) . ?
C008 C00F 1.398(2) . ?
C008 C00H 1.506(2) . ?
C009 C00A 1.384(2) . ?
C009 C00E 1.392(2) . ?
C009 C00K 1.506(2) . ?
C00A H00A 0.9300 . ?
C00A C00C 1.384(2) . ?
C00B C00G 1.476(2) . ?
C00B C00I 1.384(2) . ?
C00C H00C 0.9300 . ?
C00D H00D 0.9300 . ?
C00D C00E 1.381(2) . ?
C00E H00E 0.9300 . ?
C00F C00J 1.384(2) . ?
C00H H00H 0.9800 . ?
C00H C00L 1.545(2) . ?
C00H C00M 1.514(3) . ?
C00I H00I 0.9300 . ?
C00I C00J 1.388(2) . ?
C00J H00J 0.9300 . ?
C00K H00B 0.9600 . ?
C00K H00F 0.9600 . ?
C00K H00G 0.9600 . ?
C00L H00K 0.9700 . ?
C00L H00L 0.9700 . ?
C00M H00M 0.9600 . ?
C00M H00N 0.9600 . ?
C00M H00O 0.9600 . ?
